data_2006631
loop_
_publ_author_name
'Kooijman, Huub'
'Spek, Anthony L.'
'van Belzen, Ruud'
'Elsevier, Cornelis J.'

_publ_section_title
;
 {1,2-Bis[<i>N</i>-(4-methylphenyl)imino-<i>N</i>]acenaph-thene}(\h^2^-maleic
 anhydride)palladium(0)
;
_journal_issue 11
_journal_name_full 'Acta Crystallographica Section C'
_journal_page_first 1593
_journal_page_last 1596
_journal_paper_doi 10.1107/S0108270197007865
_journal_volume 53
_journal_year 1997
_chemical_formula_iupac '[Pd (C4 H2 O3) (C26 H20 N2)]'
_chemical_formula_sum 'C30 H22 N2 O3 Pd'
_chemical_formula_weight 564.94
_chemical_name_systematic
;
 ?
;
_space_group_IT_number 2
_symmetry_cell_setting triclinic
_symmetry_space_group_name_Hall '-P 1'
_symmetry_space_group_name_H-M 'P -1'
_cell_angle_alpha 71.248(11)
_cell_angle_beta 70.267(14)
_cell_angle_gamma 86.458(12)
_cell_formula_units_Z 2
_cell_length_a 8.7507(16)
_cell_length_b 12.5722(13)
_cell_length_c 12.927(2)
_cell_measurement_reflns_used 25
_cell_measurement_temperature 150
_cell_measurement_theta_max 25.10
_cell_measurement_theta_min 10.07
_cell_volume 1265.9(4)
_computing_cell_refinement 'SET4 (de Boer & Duisenberg, 1984)'
_computing_data_collection 'Locally modified CAD4 Software (Enraf-Nonius, 1989)'
_computing_data_reduction 'HELENA (Spek, 1993)'
_computing_molecular_graphics 'PLUTON (Spek, 1995)'
_computing_publication_material 'PLATON (Spek, 1990)'
_computing_structure_refinement 'SHELXL96 (Sheldrick, 1996)'
_computing_structure_solution 'DIRDIF92 (Beurskens et al., 1992)'
_diffrn_ambient_temperature 150
_diffrn_measurement_device 'Enraf-Nonius CAD4-T diffractometer on a rotating anode'
_diffrn_measurement_method '\w scans'
_diffrn_radiation_monochromator graphite
_diffrn_radiation_source 'rotating anode'
_diffrn_radiation_type 'Mo K\a'
_diffrn_radiation_wavelength 0.71073
_diffrn_reflns_av_R_equivalents 0.0757
_diffrn_reflns_av_sigmaI/netI 0.0957
_diffrn_reflns_limit_h_max 10
_diffrn_reflns_limit_h_min -11
_diffrn_reflns_limit_k_max 16
_diffrn_reflns_limit_k_min -16
_diffrn_reflns_limit_l_max 15
_diffrn_reflns_limit_l_min -16
_diffrn_reflns_number 11333
_diffrn_reflns_reduction_process
;
 ?
;
_diffrn_reflns_theta_max 25.00
_diffrn_reflns_theta_min 1.71
_diffrn_standards_decay_% 45
_diffrn_standards_interval_time 60
_diffrn_standards_number 3
_exptl_absorpt_coefficient_mu 0.77
_exptl_absorpt_correction_type none
_exptl_crystal_colour orange
_exptl_crystal_density_diffrn 1.482
_exptl_crystal_density_meas ?
_exptl_crystal_description '4 different block-shaped crystals'
_exptl_crystal_F_000 572
_exptl_crystal_size_max 0.4
_exptl_crystal_size_mid 0.2
_exptl_crystal_size_min 0.1
_refine_diff_density_max 1.212
_refine_diff_density_min -0.851
_refine_ls_extinction_method none
_refine_ls_goodness_of_fit_all 0.957
_refine_ls_goodness_of_fit_obs 0.957
_refine_ls_matrix_type full
_refine_ls_number_parameters 333
_refine_ls_number_reflns 4463
_refine_ls_R_factor_all 0.064
_refine_ls_R_factor_obs .064
_refine_ls_shift/esd_max 0.050
_refine_ls_shift/esd_mean 0.001
_refine_ls_structure_factor_coef Fsqd
_refine_ls_weighting_details 'w = 1/[\s^2^(F~o~^2^)+(0.0300P)^2^] where P=(F~o~^2^+2F~c~^2^)/3'
_refine_ls_weighting_scheme calc
_refine_ls_wR_factor_all 0.144
_refine_ls_wR_factor_obs .144
_reflns_number_observed 4463
_reflns_number_total 4463
_reflns_observed_criterion '>=3 \s(I)'
_cod_data_source_file av1007.cif
_cod_data_source_block shelxl
_cod_depositor_comments
;
The following automatic conversions were performed:
'_symmetry_cell_setting' value 'Triclinic' changed to 'triclinic'
according to '/home/saulius/struct/CIF-dictionaries/cif_core.dic'
dictionary named 'cif_core.dic' version 2.4.1 from 2010-06-29.

Automatic conversion script
Id: cif_fix_enum 1527 2010-12-29 10:47:43Z saulius 

The following automatic conversions were performed:

'_exptl_crystal_density_meas' value 'not measured' was changed to '?'
- the value is perceived as not measured.

Automatic conversion script
Id: cif_fix_values 3008 2015-01-20 13:52:24Z robertas 

The following automatic conversions were performed:

'_refine_ls_weighting_scheme' value 'calc w =
1/[\s^2^(F~o~^2^)+(0.0300P)^2^] where P=(F~o~^2^+2F~c~^2^)/3' was
changed to 'calc'. New tag '_refine_ls_weighting_details' was
created. The value of the new tag was set to 'w =
1/[\s^2^(F~o~^2^)+(0.0300P)^2^] where P=(F~o~^2^+2F~c~^2^)/3'.

Automatic conversion script
Id: cif_fix_values 3143 2015-03-26 13:38:13Z robertas 
;
_cod_original_formula_sum ' C30 H22 N2 O3 Pd'
_cod_database_code 2006631

loop_
_symmetry_equiv_pos_as_xyz
x,y,z
-x,-y,-z

loop_
_atom_site_aniso_label
_atom_site_aniso_U_11
_atom_site_aniso_U_22
_atom_site_aniso_U_33
_atom_site_aniso_U_12
_atom_site_aniso_U_13
_atom_site_aniso_U_23
Pd1 .0242(3) .0214(3) .0297(3) .0076(2) -.0147(3) -.0119(2)
O41 .027(3) .043(3) .023(3) .006(3) -.002(3) -.013(3)
O42 .036(3) .030(3) .038(3) .005(3) -.021(3) -.014(3)
O43 .041(4) .057(4) .042(3) .004(3) -.021(3) -.030(3)
N1 .029(4) .021(3) .023(3) -.008(3) -.006(3) -.006(3)
N2 .006(3) .022(3) .033(3) .006(2) -.007(3) -.013(3)
C1 .050(6) .034(5) .031(4) .007(4) -.017(4) -.012(4)
C2 .036(5) .016(4) .036(4) .009(3) -.023(4) -.008(3)
C3 .025(5) .024(4) .040(5) .008(3) -.014(4) -.008(4)
C4 .029(5) .020(4) .027(4) .008(3) -.015(4) -.010(3)
C5 .032(5) .016(3) .013(3) .005(3) -.012(3) -.006(3)
C6 .028(4) .018(4) .038(4) .004(3) -.019(4) -.010(3)
C7 .033(5) .019(4) .035(4) -.007(3) -.013(4) -.009(3)
C8 .017(4) .012(3) .029(4) -.002(3) -.001(3) -.007(3)
C9 .026(4) .021(4) .032(4) .004(3) -.013(4) -.009(3)
C10 .044(5) .012(3) .038(4) .002(3) -.024(4) -.004(3)
C11 .051(6) .025(4) .045(5) -.003(4) -.032(5) .000(4)
C12 .046(6) .018(4) .042(5) .001(4) -.029(5) .008(4)
C13 .026(5) .030(5) .050(5) .002(4) -.019(4) -.015(4)
C14 .026(5) .025(4) .043(5) .007(4) -.018(4) -.012(4)
C15 .039(6) .019(4) .063(6) .011(4) -.022(5) -.007(4)
C16 .042(6) .028(5) .057(6) .015(4) -.012(5) -.018(4)
C17 .041(6) .028(4) .045(5) .006(4) -.016(5) -.014(4)
C18 .023(4) .021(4) .040(5) .002(3) -.012(4) -.011(4)
C19 .015(4) .016(3) .030(4) .000(3) -.011(3) -.004(3)
C20 .021(4) .017(4) .029(4) -.003(3) -.004(4) -.010(3)
C21 .029(5) .038(4) .027(4) .009(4) -.011(4) -.015(4)
C22 .034(5) .038(5) .039(5) .007(4) -.020(4) -.017(4)
C23 .031(5) .021(4) .034(4) .003(3) -.013(4) -.011(3)
C24 .021(4) .022(4) .027(4) -.002(3) -.002(3) -.009(3)
C25 .036(5) .023(4) .033(4) .004(4) -.019(4) -.007(3)
C26 .037(5) .037(5) .037(5) .011(4) -.013(4) -.019(4)
C41 .018(4) .031(4) .042(5) .005(3) -.015(4) -.019(4)
C42 .021(4) .015(4) .036(4) .007(3) -.012(4) -.011(3)
C43 .016(4) .031(4) .026(4) .005(3) -.008(4) -.005(4)
C44 .023(4) .027(4) .034(5) .016(3) -.018(4) -.008(4)

loop_
_atom_site_label
_atom_site_fract_x
_atom_site_fract_y
_atom_site_fract_z
_atom_site_U_iso_or_equiv
_atom_site_thermal_displace_type
_atom_site_occupancy
Pd1 .15969(8) .14246(5) .17438(5) .0229(2) Uani 1.000
O41 .5868(7) .1536(4) -.0148(4) .0323(17) Uani 1.000
O42 .5250(7) .1951(4) .1507(4) .0317(17) Uani 1.000
O43 .4152(8) .1936(5) .3354(5) .041(2) Uani 1.000
N1 .0643(8) .2014(5) .0342(5) .0249(19) Uani 1.000
N2 -.0399(7) .2380(5) .2403(5) .0194(17) Uani 1.000
C1 .2482(12) .0380(7) -.3552(7) .037(3) Uani 1.000
C2 .1972(10) .0796(6) -.2515(7) .027(3) Uani 1.000
C3 .3123(10) .1051(6) -.2086(7) .030(3) Uani 1.000
C4 .2675(10) .1428(6) -.1138(6) .024(3) Uani 1.000
C5 .1077(9) .1635(5) -.0640(5) .019(2) Uani 1.000
C6 -.0094(10) .1349(6) -.1035(6) .026(2) Uani 1.000
C7 .0375(10) .0965(6) -.1969(6) .028(3) Uani 1.000
C8 -.0350(9) .2813(5) .0459(6) .021(2) Uani 1.000
C9 -.1052(9) .3632(6) -.0311(6) .025(2) Uani 1.000
C10 -.0926(11) .3947(6) -.1460(7) .030(2) Uani 1.000
C11 -.1743(11) .4871(6) -.1914(8) .039(3) Uani 1.000
C12 -.2696(11) .5505(6) -.1261(7) .036(3) Uani 1.000
C13 -.2804(10) .5217(6) -.0087(7) .033(3) Uani 1.000
C14 -.2022(10) .4307(6) .0371(7) .030(3) Uani 1.000
C15 -.3640(11) .5855(6) .0670(8) .041(3) Uani 1.000
C16 -.3579(12) .5510(7) .1792(8) .043(3) Uani 1.000
C17 -.2755(11) .4600(6) .2208(8) .037(3) Uani 1.000
C18 -.1970(10) .3951(6) .1526(7) .027(3) Uani 1.000
C19 -.0912(9) .3001(6) .1609(6) .020(2) Uani 1.000
C20 -.1026(9) .2420(5) .3562(6) .023(2) Uani 1.000
C21 .0061(10) .2481(6) .4116(6) .030(3) Uani 1.000
C22 -.0513(11) .2563(7) .5219(7) .034(3) Uani 1.000
C23 -.2190(10) .2577(6) .5797(7) .028(3) Uani 1.000
C24 -.3247(9) .2452(6) .5248(6) .025(2) Uani 1.000
C25 -.2689(10) .2368(6) .4139(7) .029(3) Uani 1.000
C26 -.2804(11) .2746(7) .6966(7) .035(3) Uani 1.000
C41 .5012(10) .1329(6) .0825(7) .027(3) Uani 1.000
C42 .3653(9) .0511(6) .1561(7) .023(2) Uani 1.000
C43 .3105(9) .0657(7) .2673(7) .025(2) Uani 1.000
C44 .4157(10) .1534(6) .2637(7) .027(3) Uani 1.000
H1A .15440 .00760 -.36080 .0560 Uiso 1.000
H1B .32470 -.01940 -.34620 .0560 Uiso 1.000
H1C .29780 .09940 -.42450 .0560 Uiso 1.000
H3 .42170 .09650 -.24480 .0350 Uiso 1.000
H4 .34530 .15430 -.08360 .0290 Uiso 1.000
H6 -.11900 .14200 -.06630 .0310 Uiso 1.000
H7 -.04150 .08130 -.22430 .0340 Uiso 1.000
H10 -.02990 .35470 -.19330 .0360 Uiso 1.000
H11 -.16430 .50710 -.26920 .0470 Uiso 1.000
H12 -.32490 .61030 -.15860 .0430 Uiso 1.000
H15 -.42040 .64800 .04150 .0490 Uiso 1.000
H16 -.41230 .59170 .22840 .0510 Uiso 1.000
H17 -.27250 .44200 .29580 .0450 Uiso 1.000
H21 .11730 .24680 .37430 .0350 Uiso 1.000
H22 .02190 .26100 .55850 .0410 Uiso 1.000
H24 -.43620 .24250 .56330 .0300 Uiso 1.000
H25 -.34190 .22780 .37870 .0350 Uiso 1.000
H26A -.27670 .35350 .68680 .0530 Uiso 1.000
H26B -.21340 .23670 .74130 .0530 Uiso 1.000
H26C -.39050 .24430 .73640 .0530 Uiso 1.000
H42 .357(10) -.004(6) .142(6) .0270 Uiso 1.000
H43 .255(10) .020(6) .338(7) .0300 Uiso 1.000

loop_
_atom_type_symbol
_atom_type_description
_atom_type_scat_dispersion_real
_atom_type_scat_dispersion_imag
_atom_type_scat_source
Pd Pd -0.9988 1.0072 'International Tables Vol C Tables 4.2.6.8 and 6.1.1.4'
O O 0.0106 0.0060 'International Tables Vol C Tables 4.2.6.8 and 6.1.1.4'
N N 0.0061 0.0033 'International Tables Vol C Tables 4.2.6.8 and 6.1.1.4'
H H 0.0000 0.0000 'International Tables Vol C Tables 4.2.6.8 and 6.1.1.4'
C C 0.0033 0.0016 'International Tables Vol C Tables 4.2.6.8 and 6.1.1.4'

loop_
_geom_angle_atom_site_label_1
_geom_angle_atom_site_label_2
_geom_angle_atom_site_label_3
_geom_angle
_geom_angle_publ_flag
N1 Pd1 N2 77.6(2) yes
N1 Pd1 C42 119.9(3) yes
N1 Pd1 C43 160.2(3) yes
N2 Pd1 C42 162.3(3) yes
N2 Pd1 C43 122.2(3) yes
C42 Pd1 C43 40.3(3) yes
C41 O42 C44 109.5(6) no
Pd1 N1 C5 125.5(5) yes
Pd1 N1 C8 112.0(5) yes
C5 N1 C8 122.5(6) no
Pd1 N2 C19 112.0(5) yes
Pd1 N2 C20 125.9(5) yes
C19 N2 C20 121.8(7) no
C1 C2 C3 121.0(8) no
C1 C2 C7 122.0(8) no
C3 C2 C7 117.0(7) no
C2 C3 C4 121.6(8) no
C3 C4 C5 120.0(8) no
N1 C5 C4 119.0(7) no
N1 C5 C6 121.9(7) no
C4 C5 C6 118.8(6) no
C5 C6 C7 120.0(8) no
C2 C7 C6 122.3(8) no
N1 C8 C9 134.2(7) no
N1 C8 C19 116.9(7) yes
C9 C8 C19 108.9(6) no
C8 C9 C10 137.2(7) no
C8 C9 C14 105.3(6) no
C10 C9 C14 117.3(7) no
C9 C10 C11 119.7(8) no
C10 C11 C12 123.2(8) no
C11 C12 C13 118.1(8) no
C12 C13 C14 119.3(8) no
C12 C13 C15 124.2(8) no
C14 C13 C15 116.5(8) no
C9 C14 C13 122.4(7) no
C9 C14 C18 112.4(7) no
C13 C14 C18 125.1(8) no
C13 C15 C16 118.2(8) no
C15 C16 C17 123.2(9) no
C16 C17 C18 120.6(9) no
C14 C18 C17 116.3(8) no
C14 C18 C19 106.3(7) no
C17 C18 C19 137.1(8) no
N2 C19 C8 118.7(7) no
N2 C19 C18 134.1(7) yes
C8 C19 C18 107.2(6) no
N2 C20 C21 118.7(7) no
N2 C20 C25 120.9(7) no
C21 C20 C25 120.4(7) no
C20 C21 C22 119.8(8) no
C21 C22 C23 120.9(9) no
C22 C23 C24 118.0(7) no
C22 C23 C26 120.6(8) no
C24 C23 C26 121.4(8) no
C23 C24 C25 121.8(8) no
C20 C25 C24 119.0(8) no
O41 C41 O42 119.2(7) no
O41 C41 C42 133.3(8) no
O42 C41 C42 107.5(6) no
Pd1 C42 C41 105.7(5) yes
Pd1 C42 C43 70.2(5) yes
C41 C42 C43 107.2(7) no
Pd1 C43 C42 69.5(5) yes
Pd1 C43 C44 107.8(6) yes
C42 C43 C44 107.8(7) no
O42 C44 O43 120.5(8) no
O42 C44 C43 107.9(7) no
O43 C44 C43 131.4(8) no
C2 C1 H1A 109.47 no
C2 C1 H1B 109.50 no
C2 C1 H1C 109.51 no
H1A C1 H1B 109.49 no
H1A C1 H1C 109.40 no
H1B C1 H1C 109.46 no
C2 C3 H3 119.23 no
C4 C3 H3 119.15 no
C3 C4 H4 120.05 no
C5 C4 H4 119.94 no
C5 C6 H6 119.96 no
C7 C6 H6 120.08 no
C2 C7 H7 118.89 no
C6 C7 H7 118.82 no
C9 C10 H10 120.22 no
C11 C10 H10 120.09 no
C10 C11 H11 118.44 no
C12 C11 H11 118.37 no
C11 C12 H12 120.94 no
C13 C12 H12 120.97 no
C13 C15 H15 120.88 no
C16 C15 H15 120.88 no
C15 C16 H16 118.44 no
C17 C16 H16 118.37 no
C16 C17 H17 119.67 no
C18 C17 H17 119.71 no
C20 C21 H21 120.07 no
C22 C21 H21 120.16 no
C21 C22 H22 119.54 no
C23 C22 H22 119.61 no
C23 C24 H24 119.12 no
C25 C24 H24 119.11 no
C20 C25 H25 120.50 no
C24 C25 H25 120.49 no
C23 C26 H26A 109.51 no
C23 C26 H26B 109.53 no
C23 C26 H26C 109.38 no
H26A C26 H26B 109.46 no
H26A C26 H26C 109.49 no
H26B C26 H26C 109.46 no
Pd1 C42 H42 114(7) no
C41 C42 H42 120(6) no
C43 C42 H42 127(5) no
Pd1 C43 H43 112(6) no
C42 C43 H43 132(5) no
C44 C43 H43 116(6) no

loop_
_geom_bond_atom_site_label_1
_geom_bond_atom_site_label_2
_geom_bond_site_symmetry_1
_geom_bond_site_symmetry_2
_geom_bond_distance
_geom_bond_publ_flag
Pd1 N1 . . 2.147(7) yes
Pd1 N2 . . 2.148(6) yes
Pd1 C42 . . 2.060(8) yes
Pd1 C43 . . 2.070(8) yes
O41 C41 . . 1.178(9) yes
O42 C41 . . 1.421(10) yes
O42 C44 . . 1.396(10) yes
O43 C44 . . 1.189(10) yes
N1 C5 . . 1.423(9) no
N1 C8 . . 1.299(10) no
N2 C19 . . 1.272(10) no
N2 C20 . . 1.428(9) no
C1 C2 . . 1.513(12) no
C2 C3 . . 1.399(13) no
C2 C7 . . 1.375(12) no
C3 C4 . . 1.381(11) no
C4 C5 . . 1.376(12) no
C5 C6 . . 1.399(12) no
C6 C7 . . 1.369(10) no
C8 C9 . . 1.451(11) no
C8 C19 . . 1.492(10) no
C9 C10 . . 1.375(11) no
C9 C14 . . 1.451(11) no
C10 C11 . . 1.395(13) no
C11 C12 . . 1.385(12) no
C12 C13 . . 1.413(12) no
C13 C14 . . 1.367(12) no
C13 C15 . . 1.444(12) no
C14 C18 . . 1.430(12) no
C15 C16 . . 1.393(13) no
C16 C17 . . 1.372(14) no
C17 C18 . . 1.378(12) no
C18 C19 . . 1.464(12) no
C20 C21 . . 1.388(12) no
C20 C25 . . 1.388(12) no
C21 C22 . . 1.379(11) no
C22 C23 . . 1.406(13) no
C23 C24 . . 1.384(12) no
C23 C26 . . 1.504(12) no
C24 C25 . . 1.387(11) no
C41 C42 . . 1.461(12) no
C42 C43 . . 1.422(12) yes
C43 C44 . . 1.459(12) no
C1 H1A . . .9601 no
C1 H1B . . .9599 no
C1 H1C . . .9597 no
C3 H3 . . .9297 no
C4 H4 . . .9299 no
C6 H6 . . .9299 no
C7 H7 . . .9301 no
C10 H10 . . .9300 no
C11 H11 . . .9290 no
C12 H12 . . .9301 no
C15 H15 . . .9301 no
C16 H16 . . .9315 no
C17 H17 . . .9313 no
C21 H21 . . .9305 no
C22 H22 . . .9300 no
C24 H24 . . .9307 no
C25 H25 . . .9307 no
C26 H26A . . .9599 no
C26 H26B . . .9602 no
C26 H26C . . .9606 no
C42 H42 . . .78(8) no
C43 H43 . . .89(8) no

loop_
_geom_contact_atom_site_label_1
_geom_contact_atom_site_label_2
_geom_contact_distance
_geom_contact_site_symmetry_2
_geom_contact_publ_flag
Pd1 H4 3.1361 . no
Pd1 H21 3.1638 . no
Pd1 C1 3.913(10) 2_555 no
Pd1 C2 3.966(9) 2_555 no
Pd1 C7 3.439(8) 2_555 no
Pd1 C12 3.837(8) 2_565 no
Pd1 C13 4.091(8) 2_565 no
Pd1 C15 3.841(9) 2_565 no
Pd1 H1A 3.1884 2_555 no
Pd1 H7 2.8533 2_555 no
Pd1 H12 3.4267 2_565 no
Pd1 H15 3.4131 2_565 no
O41 C6 3.345(11) 1_655 no
O41 C26 3.350(9) 1_654 no
O41 H4 2.5532 . no
O41 H6 2.4395 1_655 no
O41 H26B 2.9111 1_654 no
O41 H15 2.7925 2_565 no
O41 H42 2.79(8) 2_655 no
O43 C25 3.376(12) 1_655 no
O43 H1C 2.7794 1_556 no
O43 H21 2.5713 . no
O43 H25 2.4672 1_655 no
C1 Pd1 3.913(10) 2_555 no
C2 Pd1 3.966(9) 2_555 no
C3 H24 3.0553 1_654 no
C3 H26C 2.9742 1_654 no
C3 C41 3.512(12) 2_655 no
C3 C42 3.468(12) 2_655 no
C4 H26C 3.0503 1_654 no
C5 C10 3.360(11) . no
C5 H10 2.9052 . no
C6 O41 3.345(11) 1_455 no
C6 C9 3.274(11) . no
C6 C10 3.213(11) . no
C6 H10 2.6520 . no
C6 H26B 3.0553 1_554 no
C7 H26B 2.8925 1_554 no
C7 Pd1 3.439(8) 2_555 no
C8 H6 2.8676 . no
C8 C15 3.583(13) 2_565 no
C9 C6 3.274(11) . no
C9 H6 2.9745 . no
C10 C5 3.360(11) . no
C10 C6 3.213(11) . no
C10 H6 3.0056 . no
C10 C17 3.484(14) 2_565 no
C11 H26A 2.9904 1_554 no
C12 Pd1 3.837(8) 2_565 no
C12 C15 3.460(14) 2_465 no
C12 C19 3.596(13) 2_565 no
C13 Pd1 4.091(8) 2_565 no
C15 Pd1 3.841(9) 2_565 no
C15 C8 3.583(13) 2_565 no
C15 C12 3.460(14) 2_465 no
C17 C20 3.325(12) . no
C17 C25 3.112(12) . no
C17 H25 2.9332 . no
C17 C10 3.484(14) 2_565 no
C18 C25 3.188(11) . no
C18 H25 2.9067 . no
C19 H25 2.8277 . no
C19 C12 3.596(13) 2_565 no
C20 C17 3.325(12) . no
C20 H17 2.8639 . no
C25 O43 3.376(12) 1_455 no
C25 C17 3.112(12) . no
C25 C18 3.188(11) . no
C25 H17 2.5451 . no
C26 O41 3.350(9) 1_456 no
C41 H4 2.8470 . no
C41 C3 3.512(12) 2_655 no
C41 H15 2.8884 2_565 no
C42 H4 3.0114 . no
C42 C3 3.468(12) 2_655 no
C42 H3 2.8072 2_655 no
C42 H7 3.0869 2_555 no
C43 H3 3.0109 2_655 no
C44 H21 2.9019 . no
C44 H1B 3.0239 2_655 no
C44 H12 3.0241 2_565 no
H1A H7 2.3923 . no
H1A Pd1 3.1884 2_555 no
H1B H3 2.5873 . no
H1B C44 3.0239 2_655 no
H1C O43 2.7794 1_554 no
H3 H1B 2.5873 . no
H3 H24 2.5181 1_654 no
H3 H26C 2.4556 1_654 no
H3 C42 2.8072 2_655 no
H3 C43 3.0109 2_655 no
H4 Pd1 3.1361 . no
H4 O41 2.5532 . no
H4 C41 2.8470 . no
H4 C42 3.0114 . no
H6 O41 2.4395 1_455 no
H6 C8 2.8676 . no
H6 C9 2.9745 . no
H6 C10 3.0056 . no
H7 H1A 2.3923 . no
H7 H26B 2.4099 1_554 no
H7 Pd1 2.8533 2_555 no
H7 C42 3.0869 2_555 no
H10 C5 2.9052 . no
H10 C6 2.6520 . no
H11 H26A 2.5177 1_554 no
H12 Pd1 3.4267 2_565 no
H12 C44 3.0241 2_565 no
H15 Pd1 3.4131 2_565 no
H15 O41 2.7925 2_565 no
H15 C41 2.8884 2_565 no
H17 C20 2.8639 . no
H17 C25 2.5451 . no
H17 H25 2.5839 . no
H21 Pd1 3.1638 . no
H21 O43 2.5713 . no
H21 C44 2.9019 . no
H22 H26B 2.4990 . no
H24 C3 3.0553 1_456 no
H24 H3 2.5181 1_456 no
H24 H26C 2.4095 . no
H25 O43 2.4672 1_455 no
H25 C17 2.9332 . no
H25 C18 2.9067 . no
H25 C19 2.8277 . no
H25 H17 2.5839 . no
H26A C11 2.9904 1_556 no
H26A H11 2.5177 1_556 no
H26B O41 2.9111 1_456 no
H26B C6 3.0553 1_556 no
H26B C7 2.8925 1_556 no
H26B H7 2.4099 1_556 no
H26B H22 2.4990 . no
H26C C3 2.9742 1_456 no
H26C C4 3.0503 1_456 no
H26C H3 2.4556 1_456 no
H26C H24 2.4095 . no
H42 O41 2.79(8) 2_655 no

loop_
_geom_torsion_atom_site_label_1
_geom_torsion_atom_site_label_2
_geom_torsion_atom_site_label_3
_geom_torsion_atom_site_label_4
_geom_torsion
_geom_torsion_publ_flag
N2 Pd1 N1 C5 -168.7(6) no
N2 Pd1 N1 C8 14.2(5) no
C42 Pd1 N1 C5 14.7(7) no
C42 Pd1 N1 C8 -162.4(5) no
N1 Pd1 N2 C19 -14.2(6) no
N1 Pd1 N2 C20 171.1(6) no
C43 Pd1 N2 C19 163.7(6) no
C43 Pd1 N2 C20 -11.0(7) no
N1 Pd1 C42 C41 76.0(6) no
N1 Pd1 C42 C43 179.1(4) no
C43 Pd1 C42 C41 -103.1(7) no
N2 Pd1 C43 C42 -176.4(4) no
N2 Pd1 C43 C44 -73.6(6) no
C42 Pd1 C43 C44 102.8(7) no
C44 O42 C41 O41 -177.4(8) no
C44 O42 C41 C42 2.4(9) no
C41 O42 C44 O43 179.9(11) no
C41 O42 C44 C43 -3.6(9) no
Pd1 N1 C5 C4 -39.6(9) no
Pd1 N1 C5 C6 133.3(6) no
C8 N1 C5 C4 137.2(8) no
C8 N1 C5 C6 -49.9(10) no
Pd1 N1 C8 C9 165.5(8) no
Pd1 N1 C8 C19 -12.5(9) no
C5 N1 C8 C9 -11.7(14) no
C5 N1 C8 C19 170.3(7) no
Pd1 N2 C19 C8 12.5(9) no
Pd1 N2 C19 C18 -165.4(8) no
C20 N2 C19 C8 -172.5(7) no
C20 N2 C19 C18 9.5(14) no
Pd1 N2 C20 C21 41.4(9) no
Pd1 N2 C20 C25 -136.9(6) no
C19 N2 C20 C21 -132.9(8) no
C19 N2 C20 C25 48.9(10) no
C1 C2 C3 C4 -179.8(8) no
C7 C2 C3 C4 1.6(12) no
C1 C2 C7 C6 -179.5(7) no
C3 C2 C7 C6 -1.0(12) no
C2 C3 C4 C5 -4.5(12) no
C3 C4 C5 N1 179.5(7) no
C3 C4 C5 C6 6.4(11) no
N1 C5 C6 C7 -178.6(7) no
C4 C5 C6 C7 -5.8(10) no
C5 C6 C7 C2 3.1(12) no
N1 C8 C9 C10 -3.8(17) no
N1 C8 C9 C14 -177.9(9) no
C19 C8 C9 C10 174.3(10) no
C19 C8 C9 C14 0.2(9) no
N1 C8 C19 N2 0.0(11) no
N1 C8 C19 C18 178.4(7) no
C9 C8 C19 N2 -178.5(7) no
C9 C8 C19 C18 0.0(9) no
C8 C9 C10 C11 -174.8(9) no
C14 C9 C10 C11 -1.2(13) no
C8 C9 C14 C13 176.1(8) no
C8 C9 C14 C18 -0.3(10) no
C10 C9 C14 C13 0.6(13) no
C10 C9 C14 C18 -175.8(8) no
C9 C10 C11 C12 0.0(15) no
C10 C11 C12 C13 1.8(14) no
C11 C12 C13 C14 -2.4(13) no
C11 C12 C13 C15 174.8(9) no
C12 C13 C14 C9 1.2(13) no
C12 C13 C14 C18 177.1(9) no
C15 C13 C14 C9 -176.1(8) no
C15 C13 C14 C18 -0.2(14) no
C12 C13 C15 C16 -176.6(9) no
C14 C13 C15 C16 0.6(13) no
C9 C14 C18 C17 175.1(8) no
C9 C14 C18 C19 0.3(9) no
C13 C14 C18 C17 -1.1(14) no
C13 C14 C18 C19 -176.0(8) no
C13 C15 C16 C17 0.5(15) no
C15 C16 C17 C18 -1.9(16) no
C16 C17 C18 C14 2.2(14) no
C16 C17 C18 C19 174.9(10) no
C14 C18 C19 N2 178.0(9) no
C14 C18 C19 C8 -0.1(9) no
C17 C18 C19 N2 4.7(18) no
C17 C18 C19 C8 -173.4(10) no
N2 C20 C21 C22 177.6(7) no
C25 C20 C21 C22 -4.2(11) no
N2 C20 C25 C24 -177.6(7) no
C21 C20 C25 C24 4.2(11) no
C20 C21 C22 C23 0.5(12) no
C21 C22 C23 C24 3.0(13) no
C21 C22 C23 C26 -175.8(8) no
C22 C23 C24 C25 -3.0(12) no
C26 C23 C24 C25 175.8(8) no
C23 C24 C25 C20 -0.5(12) no
O41 C41 C42 Pd1 -106.8(10) no
O41 C41 C42 C43 179.5(10) no
O42 C41 C42 Pd1 73.5(7) no
O42 C41 C42 C43 -0.2(9) no
Pd1 C42 C43 C44 -102.9(7) no
C41 C42 C43 Pd1 100.9(6) no
C41 C42 C43 C44 -2.0(9) no
Pd1 C43 C44 O42 -70.1(7) no
Pd1 C43 C44 O43 106.0(10) no
C42 C43 C44 O42 3.4(9) no
C42 C43 C44 O43 179.5(9) no
